data_7211430
loop_
_publ_author_name
'Bhattacharya, Sagarika'
'Jana, Arpita'
'Mohanta, Sasankasekhar'

_publ_section_title
;
 Crystal structures of discrete, one-dimensional and cocrystalline
 copper(ii)--uranyl(vi) systems: the influence of the reactant ratio in
 the competition between hydrogen bonds and coordinate bonds
;
_journal_issue 47
_journal_name_full CrystEngComm
_journal_page_first 10374
_journal_paper_doi 10.1039/c3ce41625a
_journal_volume 15
_journal_year 2013
_chemical_formula_sum 'C23 H27 Cu N5 O12 U'
_chemical_formula_weight 867.07
_chemical_name_systematic
; 
 ? 
;
_space_group_IT_number 11
_symmetry_cell_setting monoclinic
_symmetry_space_group_name_Hall '-P 2yb'
_symmetry_space_group_name_H-M 'P 1 21/m 1'
_atom_sites_solution_hydrogens geom
_atom_sites_solution_primary direct
_atom_sites_solution_secondary difmap
_audit_creation_method SHELXL-97
_cell_angle_alpha 90.00
_cell_angle_beta 102.155(3)
_cell_angle_gamma 90.00
_cell_formula_units_Z 2
_cell_length_a 9.1507(8)
_cell_length_b 15.0173(12)
_cell_length_c 10.8775(9)
_cell_measurement_reflns_used 9418
_cell_measurement_temperature 296(2)
_cell_measurement_theta_max 27.65
_cell_measurement_theta_min 2.28
_cell_volume 1461.3(2)
_computing_cell_refinement 'Bruker SAINT'
_computing_data_collection 'Bruker APEX2'
_computing_data_reduction 'Bruker SAINT'
_computing_molecular_graphics 'Bruker SHELXTL'
_computing_publication_material 'Bruker SHELXTL'
_computing_structure_refinement 'SHELXL-97 (Sheldrick, 2008)'
_computing_structure_solution 'SHELXS-97 (Sheldrick, 2008)'
_diffrn_ambient_temperature 296(2)
_diffrn_measured_fraction_theta_full 0.992
_diffrn_measured_fraction_theta_max 0.992
_diffrn_radiation_monochromator graphite
_diffrn_radiation_source 'fine-focus sealed tube'
_diffrn_radiation_type MoK\a
_diffrn_radiation_wavelength 0.71073
_diffrn_reflns_av_R_equivalents 0.0532
_diffrn_reflns_av_sigmaI/netI 0.0431
_diffrn_reflns_limit_h_max 13
_diffrn_reflns_limit_h_min -13
_diffrn_reflns_limit_k_max 19
_diffrn_reflns_limit_k_min -21
_diffrn_reflns_limit_l_max 15
_diffrn_reflns_limit_l_min -12
_diffrn_reflns_number 23320
_diffrn_reflns_theta_full 30.40
_diffrn_reflns_theta_max 30.40
_diffrn_reflns_theta_min 1.92
_exptl_absorpt_coefficient_mu 6.330
_exptl_absorpt_correction_T_max 0.3365
_exptl_absorpt_correction_T_min 0.2899
_exptl_absorpt_correction_type multi-scan
_exptl_absorpt_process_details SADABS
_exptl_crystal_colour red
_exptl_crystal_density_diffrn 1.971
_exptl_crystal_density_method 'not measured'
_exptl_crystal_description square
_exptl_crystal_F_000 834
_exptl_crystal_size_max 0.26
_exptl_crystal_size_mid 0.24
_exptl_crystal_size_min 0.22
_refine_diff_density_max 3.536
_refine_diff_density_min -2.064
_refine_diff_density_rms 0.172
_refine_ls_extinction_method none
_refine_ls_goodness_of_fit_ref 1.041
_refine_ls_hydrogen_treatment constr
_refine_ls_matrix_type full
_refine_ls_number_parameters 203
_refine_ls_number_reflns 4528
_refine_ls_number_restraints 0
_refine_ls_restrained_S_all 1.041
_refine_ls_R_factor_all 0.0601
_refine_ls_R_factor_gt 0.0424
_refine_ls_shift/su_max 0.001
_refine_ls_shift/su_mean 0.000
_refine_ls_structure_factor_coef Fsqd
_refine_ls_weighting_details 'calc w=1/[\s^2^(Fo^2^)+(0.0750P)^2^+0.1000P] where P=(Fo^2^+2Fc^2^)/3'
_refine_ls_weighting_scheme calc
_refine_ls_wR_factor_gt 0.1034
_refine_ls_wR_factor_ref 0.1162
_reflns_number_gt 3654
_reflns_number_total 4528
_reflns_threshold_expression >2sigma(I)
_cod_data_source_file c3ce41625a.txt
_cod_data_source_block 2
_cod_depositor_comments
;
The following automatic conversions were performed:

'_symmetry_cell_setting' value 'Monoclinic' changed to 'monoclinic'
according to /home/saulius/struct/CIF-dictionaries/cif_core.dic
dictionary named 'cif_core.dic' version 2.4.2 from 2011-04-26.

Automatic conversion script
Id: cif_fix_values 1891 2012-01-12 08:04:46Z andrius 
;
_cod_original_sg_symbol_H-M P21/m
_cod_database_code 7211430

loop_
_symmetry_equiv_pos_as_xyz
'x, y, z'
'-x, y+1/2, -z'
'-x, -y, -z'
'x, -y-1/2, z'

loop_
_atom_site_label
_atom_site_type_symbol
_atom_site_fract_x
_atom_site_fract_y
_atom_site_fract_z
_atom_site_U_iso_or_equiv
_atom_site_adp_type
_atom_site_occupancy
_atom_site_symmetry_multiplicity
_atom_site_calc_flag
_atom_site_refinement_flags
C1 C 0.2624(5) 0.0826(3) 0.5652(4) 0.0378(10) Uani 1 1 d .
C2 C 0.1776(6) 0.0403(3) 0.6431(5) 0.0456(11) Uani 1 1 d .
C3 C 0.1316(7) -0.0469(4) 0.6208(6) 0.0589(15) Uani 1 1 d .
H3 H 0.0733 -0.0736 0.6709 0.071 Uiso 1 1 calc R
C4 C 0.4431(11) 0.2500 0.1888(8) 0.069(3) Uani 1 2 d S
H4A H 0.4849 0.2500 0.1140 0.082 Uiso 1 2 calc SR
H4B H 0.3351 0.2500 0.1620 0.082 Uiso 1 2 calc SR
C5 C 0.4901(11) 0.1677(6) 0.2610(7) 0.083(2) Uani 1 1 d .
H5A H 0.4759 0.1174 0.2038 0.100 Uiso 1 1 calc R
H5B H 0.5958 0.1717 0.2987 0.100 Uiso 1 1 calc R
C6 C 0.3772(7) 0.0701(4) 0.3782(5) 0.0545(14) Uani 1 1 d .
H6 H 0.4124 0.0292 0.3271 0.065 Uiso 1 1 calc R
C7 C 0.2969(6) 0.0329(3) 0.4661(5) 0.0471(12) Uani 1 1 d .
C8 C 0.2526(8) -0.0560(4) 0.4485(6) 0.0597(15) Uani 1 1 d .
H8 H 0.2789 -0.0887 0.3839 0.072 Uiso 1 1 calc R
C9 C 0.1719(9) -0.0948(4) 0.5243(7) 0.0683(18) Uani 1 1 d .
H9 H 0.1433 -0.1541 0.5117 0.082 Uiso 1 1 calc R
C10 C 0.0684(8) 0.0497(5) 0.8225(6) 0.0659(17) Uani 1 1 d .
H10A H 0.1315 0.0035 0.8680 0.079 Uiso 1 1 calc R
H10B H -0.0245 0.0229 0.7788 0.079 Uiso 1 1 calc R
C11 C 0.0382(13) 0.1204(6) 0.9114(9) 0.112(4) Uani 1 1 d .
H11A H -0.0170 0.1682 0.8645 0.168 Uiso 1 1 calc R
H11B H 0.1313 0.1428 0.9591 0.168 Uiso 1 1 calc R
H11C H -0.0190 0.0955 0.9676 0.168 Uiso 1 1 calc R
C12 C -0.0030(9) 0.2500 0.2494(8) 0.0483(16) Uani 1 2 d S
C13 C -0.1332(12) 0.2500 0.1481(10) 0.083(3) Uani 1 2 d S
H13A H -0.2132 0.2187 0.1739 0.100 Uiso 0.50 1 d PR
H13B H -0.1634 0.3103 0.1268 0.100 Uiso 0.50 1 d PR
H13C H -0.1096 0.2210 0.0760 0.100 Uiso 0.50 1 d PR
Cu1 Cu 0.34133(9) 0.2500 0.45642(7) 0.03541(18) Uani 1 2 d S
N1 N 0.4069(5) 0.1516(3) 0.3605(4) 0.0500(11) Uani 1 1 d .
N2 N 0.0937(8) 0.2500 0.3298(8) 0.0643(19) Uani 1 2 d S
N3 N 0.5818(6) 0.4109(3) 0.8948(4) 0.0543(12) Uani 1 1 d .
O1 O 0.1425(5) 0.0930(3) 0.7345(4) 0.0531(9) Uani 1 1 d .
O2 O 0.3052(4) 0.1670(2) 0.5868(3) 0.0367(7) Uani 1 1 d .
O3 O 0.4863(5) 0.4147(3) 0.7940(4) 0.0537(10) Uani 1 1 d .
O4 O 0.6456(7) 0.4784(3) 0.9430(6) 0.096(2) Uani 1 1 d .
O5 O 0.6090(5) 0.3355(3) 0.9424(4) 0.0587(11) Uani 1 1 d .
O6 O 0.5938(7) 0.2500 0.6874(5) 0.0531(14) Uani 1 2 d S
O7 O 0.3084(6) 0.2500 0.8577(5) 0.0441(11) Uani 1 2 d S
U1 U 0.44292(3) 0.2500 0.76630(2) 0.03464(10) Uani 1 2 d S

loop_
_atom_site_aniso_label
_atom_site_aniso_U_11
_atom_site_aniso_U_22
_atom_site_aniso_U_33
_atom_site_aniso_U_23
_atom_site_aniso_U_13
_atom_site_aniso_U_12
C1 0.041(2) 0.031(2) 0.039(2) -0.0017(17) 0.0008(19) 0.0020(18)
C2 0.050(3) 0.037(3) 0.045(3) 0.003(2) 0.001(2) -0.003(2)
C3 0.068(4) 0.041(3) 0.065(4) 0.008(3) 0.008(3) -0.008(3)
C4 0.064(5) 0.110(8) 0.036(4) 0.000 0.022(4) 0.000
C5 0.106(6) 0.086(6) 0.076(5) -0.003(4) 0.062(5) 0.014(5)
C6 0.071(4) 0.050(3) 0.042(3) -0.011(2) 0.012(3) 0.017(3)
C7 0.054(3) 0.040(3) 0.043(3) -0.006(2) 0.001(2) 0.007(2)
C8 0.080(4) 0.040(3) 0.055(3) -0.013(2) 0.005(3) 0.007(3)
C9 0.088(5) 0.030(3) 0.078(4) -0.007(3) -0.002(4) -0.004(3)
C10 0.075(4) 0.068(4) 0.060(4) 0.014(3) 0.026(3) -0.011(3)
C11 0.170(10) 0.083(6) 0.117(7) -0.011(5) 0.106(8) -0.032(6)
C12 0.046(4) 0.048(4) 0.050(4) 0.000 0.009(4) 0.000
C13 0.067(6) 0.113(9) 0.059(6) 0.000 -0.011(5) 0.000
Cu1 0.0413(4) 0.0384(4) 0.0267(4) 0.000 0.0077(3) 0.000
N1 0.059(3) 0.056(3) 0.040(2) -0.0025(19) 0.022(2) 0.010(2)
N2 0.048(4) 0.080(5) 0.061(5) 0.000 0.002(4) 0.000
N3 0.064(3) 0.044(3) 0.048(3) -0.0034(19) -0.003(2) -0.013(2)
O1 0.069(3) 0.043(2) 0.051(2) 0.0024(16) 0.0220(19) -0.0095(18)
O2 0.0480(18) 0.0326(16) 0.0289(15) -0.0006(12) 0.0068(13) -0.0027(13)
O3 0.069(2) 0.042(2) 0.043(2) 0.0027(15) -0.0048(18) -0.0084(18)
O4 0.122(5) 0.054(3) 0.089(4) -0.008(3) -0.029(3) -0.030(3)
O5 0.076(3) 0.046(2) 0.043(2) 0.0026(16) -0.0127(19) -0.0064(19)
O6 0.052(3) 0.076(4) 0.033(3) 0.000 0.012(2) 0.000
O7 0.057(3) 0.041(3) 0.034(2) 0.000 0.009(2) 0.000
U1 0.03972(15) 0.03698(15) 0.02654(14) 0.000 0.00540(9) 0.000

loop_
_atom_type_symbol
_atom_type_description
_atom_type_scat_dispersion_real
_atom_type_scat_dispersion_imag
_atom_type_scat_source
C C 0.0033 0.0016 'International Tables Vol C Tables 4.2.6.8 and 6.1.1.4'
H H 0.0000 0.0000 'International Tables Vol C Tables 4.2.6.8 and 6.1.1.4'
Cu Cu 0.3201 1.2651 'International Tables Vol C Tables 4.2.6.8 and 6.1.1.4'
N N 0.0061 0.0033 'International Tables Vol C Tables 4.2.6.8 and 6.1.1.4'
O O 0.0106 0.0060 'International Tables Vol C Tables 4.2.6.8 and 6.1.1.4'
U U -9.6767 9.6646 'International Tables Vol C Tables 4.2.6.8 and 6.1.1.4'

loop_
_geom_angle_atom_site_label_1
_geom_angle_atom_site_label_2
_geom_angle_atom_site_label_3
_geom_angle
_geom_angle_site_symmetry_1
_geom_angle_site_symmetry_3
O2 C1 C7 122.5(5) . .
O2 C1 C2 120.0(4) . .
C7 C1 C2 117.6(5) . .
O1 C2 C3 124.7(5) . .
O1 C2 C1 114.8(4) . .
C3 C2 C1 120.4(5) . .
C2 C3 C9 120.4(6) . .
C2 C3 H3 119.8 . .
C9 C3 H3 119.8 . .
C5 C4 C5 113.4(9) 4_565 .
C5 C4 H4A 108.9 4_565 .
C5 C4 H4A 108.9 . .
C5 C4 H4B 108.9 4_565 .
C5 C4 H4B 108.9 . .
H4A C4 H4B 107.7 . .
N1 C5 C4 113.0(6) . .
N1 C5 H5A 109.0 . .
C4 C5 H5A 109.0 . .
N1 C5 H5B 109.0 . .
C4 C5 H5B 109.0 . .
H5A C5 H5B 107.8 . .
N1 C6 C7 128.9(5) . .
N1 C6 H6 115.6 . .
C7 C6 H6 115.6 . .
C8 C7 C1 120.6(6) . .
C8 C7 C6 117.1(5) . .
C1 C7 C6 122.3(5) . .
C9 C8 C7 120.7(6) . .
C9 C8 H8 119.7 . .
C7 C8 H8 119.7 . .
C8 C9 C3 120.4(5) . .
C8 C9 H9 119.8 . .
C3 C9 H9 119.8 . .
O1 C10 C11 106.6(6) . .
O1 C10 H10A 110.4 . .
C11 C10 H10A 110.4 . .
O1 C10 H10B 110.4 . .
C11 C10 H10B 110.4 . .
H10A C10 H10B 108.6 . .
C10 C11 H11A 109.5 . .
C10 C11 H11B 109.5 . .
H11A C11 H11B 109.5 . .
C10 C11 H11C 109.5 . .
H11A C11 H11C 109.5 . .
H11B C11 H11C 109.5 . .
N2 C12 C13 177.7(11) . .
C12 C13 H13A 109.5 . .
C12 C13 H13B 109.5 . .
H13A C13 H13B 109.5 . .
C12 C13 H13C 109.4 . .
H13A C13 H13C 109.5 . .
H13B C13 H13C 109.5 . .
O2 Cu1 O2 78.59(19) . 4_565
O2 Cu1 N1 166.19(17) . 4_565
O2 Cu1 N1 91.29(16) 4_565 4_565
O2 Cu1 N1 91.29(16) . .
O2 Cu1 N1 166.19(17) 4_565 .
N1 Cu1 N1 97.0(3) 4_565 .
O2 Cu1 N2 97.62(19) . .
O2 Cu1 N2 97.62(19) 4_565 .
N1 Cu1 N2 93.0(2) 4_565 .
N1 Cu1 N2 93.0(2) . .
O2 Cu1 U1 47.01(9) . .
O2 Cu1 U1 47.01(9) 4_565 .
N1 Cu1 U1 119.20(14) 4_565 .
N1 Cu1 U1 119.20(14) . .
N2 Cu1 U1 128.1(2) . .
C6 N1 C5 115.3(5) . .
C6 N1 Cu1 122.7(4) . .
C5 N1 Cu1 121.9(4) . .
C12 N2 Cu1 163.6(8) . .
O4 N3 O5 122.3(5) . .
O4 N3 O3 121.1(5) . .
O5 N3 O3 116.5(4) . .
C2 O1 C10 116.1(5) . .
C1 O2 Cu1 124.3(3) . .
C1 O2 U1 135.4(3) . .
Cu1 O2 U1 96.69(13) . .
N3 O3 U1 97.1(3) . .
N3 O5 U1 96.4(3) . .
O7 U1 O6 174.2(2) . .
O7 U1 O2 98.59(17) . 4_565
O6 U1 O2 86.34(18) . 4_565
O7 U1 O2 98.59(17) . .
O6 U1 O2 86.34(18) . .
O2 U1 O2 61.66(15) 4_565 .
O7 U1 O3 92.55(10) . .
O6 U1 O3 86.47(10) . .
O2 U1 O3 68.53(12) 4_565 .
O2 U1 O3 130.00(12) . .
O7 U1 O3 92.55(10) . 4_565
O6 U1 O3 86.47(10) . 4_565
O2 U1 O3 130.00(12) 4_565 4_565
O2 U1 O3 68.53(12) . 4_565
O3 U1 O3 159.6(2) . 4_565
O7 U1 O5 87.24(19) . 4_565
O6 U1 O5 87.80(19) . 4_565
O2 U1 O5 174.13(12) 4_565 4_565
O2 U1 O5 118.33(13) . 4_565
O3 U1 O5 110.74(13) . 4_565
O3 U1 O5 49.84(13) 4_565 4_565
O7 U1 O5 87.24(19) . .
O6 U1 O5 87.80(19) . .
O2 U1 O5 118.33(13) 4_565 .
O2 U1 O5 174.13(12) . .
O3 U1 O5 49.84(13) . .
O3 U1 O5 110.75(13) 4_565 .
O5 U1 O5 61.01(18) 4_565 .
O7 U1 N3 90.87(14) . 4_565
O6 U1 N3 85.85(15) . 4_565
O2 U1 N3 154.28(12) 4_565 4_565
O2 U1 N3 93.40(12) . 4_565
O3 U1 N3 135.21(14) . 4_565
O3 U1 N3 24.95(13) 4_565 4_565
O5 U1 N3 24.93(13) 4_565 4_565
O5 U1 N3 85.80(14) . 4_565
O7 U1 Cu1 120.20(17) . .
O6 U1 Cu1 65.56(18) . .
O2 U1 Cu1 36.29(7) 4_565 .
O2 U1 Cu1 36.29(8) . .
O3 U1 Cu1 97.23(9) . .
O3 U1 Cu1 97.23(9) 4_565 .
O5 U1 Cu1 140.15(10) 4_565 .
O5 U1 Cu1 140.15(10) . .
N3 U1 Cu1 119.04(10) 4_565 .

loop_
_geom_bond_atom_site_label_1
_geom_bond_atom_site_label_2
_geom_bond_distance
_geom_bond_site_symmetry_2
C1 O2 1.332(6) .
C1 C7 1.401(7) .
C1 C2 1.414(7) .
C2 O1 1.360(7) .
C2 C3 1.382(8) .
C3 C9 1.385(9) .
C3 H3 0.9300 .
C4 C5 1.479(9) 4_565
C4 C5 1.479(9) .
C4 H4A 0.9700 .
C4 H4B 0.9700 .
C5 N1 1.469(8) .
C5 H5A 0.9700 .
C5 H5B 0.9700 .
C6 N1 1.277(8) .
C6 C7 1.436(8) .
C6 H6 0.9300 .
C7 C8 1.396(8) .
C8 C9 1.349(10) .
C8 H8 0.9300 .
C9 H9 0.9300 .
C10 O1 1.440(7) .
C10 C11 1.501(10) .
C10 H10A 0.9700 .
C10 H10B 0.9700 .
C11 H11A 0.9600 .
C11 H11B 0.9600 .
C11 H11C 0.9600 .
C12 N2 1.105(10) .
C12 C13 1.443(12) .
C13 H13A 0.9601 .
C13 H13B 0.9601 .
C13 H13C 0.9600 .
Cu1 O2 1.968(3) .
Cu1 O2 1.968(3) 4_565
Cu1 N1 1.973(4) 4_565
Cu1 N1 1.973(4) .
Cu1 N2 2.392(8) .
Cu1 U1 3.3025(8) .
N3 O4 1.230(6) .
N3 O5 1.248(6) .
N3 O3 1.251(6) .
O2 U1 2.432(3) .
O3 U1 2.514(4) .
O5 U1 2.530(4) .
O6 U1 1.773(6) .
O7 U1 1.737(5) .
U1 O2 2.432(3) 4_565
U1 O3 2.514(4) 4_565
U1 O5 2.530(4) 4_565
U1 N3 2.943(4) 4_565
